data_7002433
loop_
_publ_author_name
'Kozlov, V. A.'
'Aleksanyan, D. V.'
'Nelyubina, Yu. V.'
'Lyssenko, K. A.'
'Gutsul, E. I.'
'Vasil'ev, A. A.'
'Petrovskii, P. V.'
'Odinets, I. L.'

_publ_section_title
;
 5,6-Membered palladium pincer complexes of
 1-thiophosphoryloxy-3-thiophosphorylbenzenes. Synthesis, X-ray
 structure, and catalytic activity
;
_journal_issue 40
_journal_name_full 'Dalton Transactions'
_journal_page_first 8657
_journal_page_last 8666
_journal_paper_doi 10.1039/b907644a
_journal_year 2009
_chemical_formula_moiety 'C22 H25 Cl N2 O P2 Pd S2'
_chemical_formula_sum 'C22 H25 Cl N2 O P2 Pd S2'
_chemical_formula_weight 601.35
_chemical_name_systematic
;
?
;
_space_group_IT_number 2
_symmetry_cell_setting triclinic
_symmetry_space_group_name_Hall '-P 1'
_symmetry_space_group_name_H-M 'P -1'
_atom_sites_solution_hydrogens geom
_atom_sites_solution_primary direct
_atom_sites_solution_secondary difmap
_audit_creation_method SHELXL-97
_cell_angle_alpha 95.103(5)
_cell_angle_beta 98.150(5)
_cell_angle_gamma 95.827(5)
_cell_formula_units_Z 2
_cell_length_a 8.6417(4)
_cell_length_b 10.3955(5)
_cell_length_c 13.6809(7)
_cell_measurement_reflns_used 798
_cell_measurement_temperature 100(2)
_cell_measurement_theta_max 30
_cell_measurement_theta_min 3
_cell_volume 1203.64(10)
_computing_cell_refinement 'APEX2 (Bruker, 2005)'
_computing_data_collection 'APEX2 (Bruker, 2005)'
_computing_data_reduction 'APEX2 (Bruker, 2005)'
_computing_molecular_graphics 'SHELXTL ver. 5.1 (Sheldrick, 1998b)'
_computing_publication_material 'SHELXTL ver. 5.1 (Sheldrick, 1998b)'
_computing_structure_refinement 'SHELXTL ver. 5.1 (Sheldrick, 1998b)'
_computing_structure_solution 'SHELXTL ver. 5.1 (Sheldrick, 1998b)'
_diffrn_ambient_temperature 100(2)
_diffrn_measured_fraction_theta_full 0.993
_diffrn_measured_fraction_theta_max 0.993
_diffrn_measurement_device_type 'Bruker SMART APEX2 CCD area detector'
_diffrn_measurement_method 'phi and omega scans'
_diffrn_radiation_monochromator graphite
_diffrn_radiation_source 'fine-focus sealed tube'
_diffrn_radiation_type MoK\a
_diffrn_radiation_wavelength 0.71073
_diffrn_reflns_av_R_equivalents 0.0195
_diffrn_reflns_av_sigmaI/netI 0.0371
_diffrn_reflns_limit_h_max 10
_diffrn_reflns_limit_h_min -11
_diffrn_reflns_limit_k_max 12
_diffrn_reflns_limit_k_min -13
_diffrn_reflns_limit_l_max 15
_diffrn_reflns_limit_l_min -17
_diffrn_reflns_number 8467
_diffrn_reflns_theta_full 27.00
_diffrn_reflns_theta_max 27.00
_diffrn_reflns_theta_min 1.98
_exptl_absorpt_coefficient_mu 1.207
_exptl_absorpt_correction_T_max 0.793
_exptl_absorpt_correction_T_min 0.754
_exptl_absorpt_correction_type multi-scan
_exptl_absorpt_process_details 'APEX2 (Bruker, 2005)'
_exptl_crystal_colour yellow
_exptl_crystal_density_diffrn 1.659
_exptl_crystal_density_method 'not measured'
_exptl_crystal_description prism
_exptl_crystal_F_000 608
_exptl_crystal_size_max 0.25
_exptl_crystal_size_mid 0.20
_exptl_crystal_size_min 0.20
_refine_diff_density_max 0.553
_refine_diff_density_min -0.504
_refine_diff_density_rms 0.085
_refine_ls_extinction_method none
_refine_ls_goodness_of_fit_ref 1.004
_refine_ls_hydrogen_treatment constr
_refine_ls_matrix_type full
_refine_ls_number_parameters 284
_refine_ls_number_reflns 5205
_refine_ls_number_restraints 0
_refine_ls_restrained_S_all 1.004
_refine_ls_R_factor_all 0.0338
_refine_ls_R_factor_gt 0.0265
_refine_ls_shift/su_max 0.002
_refine_ls_shift/su_mean 0.000
_refine_ls_structure_factor_coef Fsqd
_refine_ls_weighting_details 'calc w=1/[\s^2^(Fo^2^)+(0.0303P)^2^+0.3790P] where P=(Fo^2^+2Fc^2^)/3'
_refine_ls_weighting_scheme calc
_refine_ls_wR_factor_gt 0.0596
_refine_ls_wR_factor_ref 0.0626
_reflns_number_gt 4534
_reflns_number_total 5205
_reflns_threshold_expression I>2/s(I)
_cod_data_source_file b907644a.txt
_cod_data_source_block c
_cod_depositor_comments
;
The following automatic conversions were performed:
'_symmetry_cell_setting' value 'Triclinic' changed to 'triclinic'
according to '/home/saulius/struct/CIF-dictionaries/cif_core.dic'
dictionary named 'cif_core.dic' version 2.4.1 from 2010-06-29.

Automatic conversion script
Id: cif_fix_enum 1527 2010-12-29 10:47:43Z saulius 
;
_cod_database_code 7002433

loop_
_symmetry_equiv_pos_as_xyz
'x, y, z'
'-x, -y, -z'

loop_
_atom_site_label
_atom_site_type_symbol
_atom_site_fract_x
_atom_site_fract_y
_atom_site_fract_z
_atom_site_U_iso_or_equiv
_atom_site_adp_type
_atom_site_occupancy
_atom_site_symmetry_multiplicity
_atom_site_calc_flag
_atom_site_refinement_flags
_atom_site_disorder_assembly
_atom_site_disorder_group
Pd1 Pd 0.30399(2) 0.110908(17) 0.282641(13) 0.01070(6) Uani 1 1 d . . .
Cl1 Cl 0.24772(7) -0.11876(6) 0.28985(5) 0.01698(13) Uani 1 1 d . . .
P1 P 0.14843(7) 0.25617(6) 0.45071(4) 0.01185(13) Uani 1 1 d . . .
S1 S 0.05854(7) 0.14560(6) 0.32640(4) 0.01412(13) Uani 1 1 d . . .
P2 P 0.50681(7) 0.21792(6) 0.12928(4) 0.01210(13) Uani 1 1 d . . .
S2 S 0.53062(7) 0.07188(6) 0.21476(5) 0.01534(13) Uani 1 1 d . . .
O1 O 0.2537(2) 0.38267(16) 0.42877(12) 0.0167(4) Uani 1 1 d . . .
N1 N 0.2682(2) 0.1982(2) 0.53525(15) 0.0163(4) Uani 1 1 d . . .
N2 N 0.0092(2) 0.3040(2) 0.50815(15) 0.0167(4) Uani 1 1 d . . .
C1 C 0.3195(3) 0.4034(2) 0.34262(18) 0.0137(5) Uani 1 1 d . . .
C2 C 0.3592(3) 0.3027(2) 0.27938(17) 0.0127(5) Uani 1 1 d . . .
C3 C 0.4423(3) 0.3456(2) 0.20485(17) 0.0135(5) Uani 1 1 d . . .
C4 C 0.4745(3) 0.4759(2) 0.18965(19) 0.0187(5) Uani 1 1 d . . .
H4A H 0.5307 0.4992 0.1378 0.022 Uiso 1 1 calc R . .
C5 C 0.4240(3) 0.5708(2) 0.2509(2) 0.0211(6) Uani 1 1 d . . .
H5A H 0.4410 0.6598 0.2400 0.025 Uiso 1 1 calc R . .
C6 C 0.3478(3) 0.5338(2) 0.32837(19) 0.0170(5) Uani 1 1 d . . .
H6A H 0.3147 0.5982 0.3720 0.020 Uiso 1 1 calc R . .
C7 C 0.4327(3) 0.1898(3) 0.5223(2) 0.0241(6) Uani 1 1 d . . .
H7A H 0.4953 0.1817 0.5866 0.036 Uiso 1 1 calc R . .
H7B H 0.4741 0.2685 0.4957 0.036 Uiso 1 1 calc R . .
H7C H 0.4385 0.1136 0.4760 0.036 Uiso 1 1 calc R . .
C8 C 0.1998(3) 0.0862(3) 0.5797(2) 0.0269(6) Uani 1 1 d . . .
H8A H 0.2644 0.0778 0.6433 0.040 Uiso 1 1 calc R . .
H8B H 0.1966 0.0069 0.5348 0.040 Uiso 1 1 calc R . .
H8C H 0.0927 0.0994 0.5909 0.040 Uiso 1 1 calc R . .
C9 C 0.0443(3) 0.3757(3) 0.60787(18) 0.0207(6) Uani 1 1 d . . .
H9A H 0.0050 0.4608 0.6059 0.031 Uiso 1 1 calc R . .
H9B H 0.1583 0.3879 0.6296 0.031 Uiso 1 1 calc R . .
H9C H -0.0071 0.3264 0.6545 0.031 Uiso 1 1 calc R . .
C10 C -0.1586(3) 0.2846(2) 0.46756(19) 0.0186(5) Uani 1 1 d . . .
H10A H -0.2167 0.2365 0.5120 0.028 Uiso 1 1 calc R . .
H10B H -0.1739 0.2351 0.4019 0.028 Uiso 1 1 calc R . .
H10C H -0.1977 0.3693 0.4617 0.028 Uiso 1 1 calc R . .
C11 C 0.6897(3) 0.2776(2) 0.09107(18) 0.0139(5) Uani 1 1 d . . .
C12 C 0.8102(3) 0.3376(3) 0.16541(19) 0.0201(5) Uani 1 1 d . . .
H12A H 0.7912 0.3508 0.2321 0.024 Uiso 1 1 calc R . .
C13 C 0.9575(3) 0.3778(3) 0.1417(2) 0.0223(6) Uani 1 1 d . . .
H13A H 1.0388 0.4194 0.1920 0.027 Uiso 1 1 calc R . .
C14 C 0.9855(3) 0.3570(3) 0.0447(2) 0.0236(6) Uani 1 1 d . . .
H14A H 1.0866 0.3834 0.0287 0.028 Uiso 1 1 calc R . .
C15 C 0.8672(3) 0.2979(3) -0.0291(2) 0.0215(6) Uani 1 1 d . . .
H15A H 0.8871 0.2845 -0.0956 0.026 Uiso 1 1 calc R . .
C16 C 0.7189(3) 0.2580(2) -0.00632(18) 0.0166(5) Uani 1 1 d . . .
H16A H 0.6379 0.2174 -0.0572 0.020 Uiso 1 1 calc R . .
C17 C 0.3616(3) 0.1782(2) 0.01932(18) 0.0143(5) Uani 1 1 d . . .
C18 C 0.3457(3) 0.2680(3) -0.05008(19) 0.0205(6) Uani 1 1 d . . .
H18A H 0.4124 0.3480 -0.0398 0.025 Uiso 1 1 calc R . .
C19 C 0.2327(3) 0.2411(3) -0.1343(2) 0.0237(6) Uani 1 1 d . . .
H19A H 0.2226 0.3023 -0.1817 0.028 Uiso 1 1 calc R . .
C20 C 0.1345(3) 0.1242(3) -0.14896(19) 0.0217(6) Uani 1 1 d . . .
H20A H 0.0578 0.1052 -0.2069 0.026 Uiso 1 1 calc R . .
C21 C 0.1481(3) 0.0356(3) -0.0794(2) 0.0211(6) Uani 1 1 d . . .
H21A H 0.0796 -0.0434 -0.0892 0.025 Uiso 1 1 calc R . .
C22 C 0.2621(3) 0.0620(2) 0.00497(19) 0.0169(5) Uani 1 1 d . . .
H22A H 0.2718 0.0008 0.0525 0.020 Uiso 1 1 calc R . .

loop_
_atom_site_aniso_label
_atom_site_aniso_U_11
_atom_site_aniso_U_22
_atom_site_aniso_U_33
_atom_site_aniso_U_23
_atom_site_aniso_U_13
_atom_site_aniso_U_12
Pd1 0.01234(9) 0.00920(9) 0.01078(10) 0.00135(6) 0.00209(7) 0.00153(7)
Cl1 0.0161(3) 0.0113(3) 0.0227(3) 0.0035(2) -0.0010(2) 0.0013(2)
P1 0.0119(3) 0.0117(3) 0.0125(3) 0.0020(2) 0.0028(2) 0.0017(2)
S1 0.0127(3) 0.0151(3) 0.0140(3) -0.0004(2) 0.0022(2) 0.0005(2)
P2 0.0137(3) 0.0115(3) 0.0117(3) 0.0023(2) 0.0032(2) 0.0019(2)
S2 0.0179(3) 0.0143(3) 0.0165(3) 0.0055(2) 0.0061(2) 0.0063(2)
O1 0.0227(9) 0.0122(8) 0.0157(9) -0.0017(7) 0.0093(7) -0.0019(7)
N1 0.0145(10) 0.0185(11) 0.0158(11) 0.0024(8) 0.0002(8) 0.0037(8)
N2 0.0165(10) 0.0199(11) 0.0146(11) 0.0005(8) 0.0060(8) 0.0029(9)
C1 0.0111(11) 0.0149(12) 0.0155(12) 0.0022(9) 0.0043(9) -0.0007(9)
C2 0.0112(11) 0.0130(11) 0.0136(12) 0.0011(9) 0.0008(9) 0.0014(9)
C3 0.0150(11) 0.0136(12) 0.0123(12) 0.0021(9) 0.0014(9) 0.0039(9)
C4 0.0234(13) 0.0169(13) 0.0180(13) 0.0055(10) 0.0083(11) 0.0017(10)
C5 0.0276(14) 0.0098(12) 0.0281(15) 0.0047(10) 0.0101(12) 0.0020(11)
C6 0.0184(12) 0.0127(12) 0.0206(13) -0.0010(10) 0.0054(10) 0.0037(10)
C7 0.0154(13) 0.0349(16) 0.0203(14) -0.0038(12) -0.0036(11) 0.0094(12)
C8 0.0333(16) 0.0207(14) 0.0260(15) 0.0116(11) -0.0030(12) 0.0017(12)
C9 0.0244(14) 0.0229(14) 0.0159(13) -0.0011(10) 0.0068(11) 0.0049(11)
C10 0.0152(12) 0.0196(13) 0.0224(14) 0.0013(10) 0.0067(10) 0.0042(10)
C11 0.0137(11) 0.0114(11) 0.0172(12) 0.0039(9) 0.0030(9) 0.0016(9)
C12 0.0220(13) 0.0215(13) 0.0163(13) 0.0026(10) 0.0009(10) 0.0031(11)
C13 0.0177(13) 0.0221(14) 0.0251(15) 0.0034(11) -0.0022(11) -0.0003(11)
C14 0.0169(13) 0.0220(14) 0.0349(16) 0.0101(12) 0.0087(11) 0.0035(11)
C15 0.0223(13) 0.0229(14) 0.0230(14) 0.0062(11) 0.0109(11) 0.0073(11)
C16 0.0193(12) 0.0166(12) 0.0147(13) 0.0022(10) 0.0035(10) 0.0039(10)
C17 0.0126(11) 0.0151(12) 0.0154(12) -0.0002(9) 0.0035(9) 0.0026(9)
C18 0.0196(13) 0.0215(13) 0.0199(14) 0.0048(10) 0.0015(11) 0.0003(11)
C19 0.0209(13) 0.0311(15) 0.0193(14) 0.0069(11) -0.0001(11) 0.0041(12)
C20 0.0153(12) 0.0314(15) 0.0173(14) -0.0046(11) 0.0006(10) 0.0065(11)
C21 0.0173(13) 0.0215(14) 0.0228(14) -0.0075(11) 0.0042(11) 0.0005(11)
C22 0.0193(13) 0.0132(12) 0.0186(13) 0.0004(10) 0.0044(10) 0.0023(10)

loop_
_atom_type_symbol
_atom_type_description
_atom_type_scat_dispersion_real
_atom_type_scat_dispersion_imag
_atom_type_scat_source
C C 0.0033 0.0016 'International Tables Vol C Tables 4.2.6.8 and 6.1.1.4'
H H 0.0000 0.0000 'International Tables Vol C Tables 4.2.6.8 and 6.1.1.4'
N N 0.0061 0.0033 'International Tables Vol C Tables 4.2.6.8 and 6.1.1.4'
O O 0.0106 0.0060 'International Tables Vol C Tables 4.2.6.8 and 6.1.1.4'
P P 0.1023 0.0942 'International Tables Vol C Tables 4.2.6.8 and 6.1.1.4'
S S 0.1246 0.1234 'International Tables Vol C Tables 4.2.6.8 and 6.1.1.4'
Cl Cl 0.1484 0.1585 'International Tables Vol C Tables 4.2.6.8 and 6.1.1.4'
Pd Pd -0.9988 1.0072 'International Tables Vol C Tables 4.2.6.8 and 6.1.1.4'

loop_
_geom_angle_atom_site_label_1
_geom_angle_atom_site_label_2
_geom_angle_atom_site_label_3
_geom_angle
_geom_angle_site_symmetry_1
_geom_angle_site_symmetry_3
_geom_angle_publ_flag
C2 Pd1 S1 90.80(7) . . ?
C2 Pd1 S2 89.66(7) . . ?
S1 Pd1 S2 171.58(2) . . ?
C2 Pd1 Cl1 177.85(7) . . ?
S1 Pd1 Cl1 90.74(2) . . ?
S2 Pd1 Cl1 89.04(2) . . ?
O1 P1 N2 107.82(10) . . ?
O1 P1 N1 101.84(10) . . ?
N2 P1 N1 105.03(11) . . ?
O1 P1 S1 111.21(7) . . ?
N2 P1 S1 110.47(8) . . ?
N1 P1 S1 119.61(8) . . ?
P1 S1 Pd1 94.14(3) . . ?
C3 P2 C11 108.88(11) . . ?
C3 P2 C17 107.59(11) . . ?
C11 P2 C17 107.90(11) . . ?
C3 P2 S2 105.65(8) . . ?
C11 P2 S2 112.42(8) . . ?
C17 P2 S2 114.18(8) . . ?
P2 S2 Pd1 91.68(3) . . ?
C1 O1 P1 127.94(15) . . ?
C7 N1 C8 112.8(2) . . ?
C7 N1 P1 120.17(17) . . ?
C8 N1 P1 115.54(17) . . ?
C10 N2 C9 113.7(2) . . ?
C10 N2 P1 124.99(17) . . ?
C9 N2 P1 121.31(17) . . ?
C6 C1 C2 123.2(2) . . ?
C6 C1 O1 113.6(2) . . ?
C2 C1 O1 123.2(2) . . ?
C1 C2 C3 114.0(2) . . ?
C1 C2 Pd1 127.08(17) . . ?
C3 C2 Pd1 118.92(17) . . ?
C4 C3 C2 124.0(2) . . ?
C4 C3 P2 121.58(18) . . ?
C2 C3 P2 114.41(18) . . ?
C5 C4 C3 119.3(2) . . ?
C5 C4 H4A 120.3 . . ?
C3 C4 H4A 120.3 . . ?
C4 C5 C6 118.8(2) . . ?
C4 C5 H5A 120.6 . . ?
C6 C5 H5A 120.6 . . ?
C5 C6 C1 120.5(2) . . ?
C5 C6 H6A 119.7 . . ?
C1 C6 H6A 119.7 . . ?
N1 C7 H7A 109.5 . . ?
N1 C7 H7B 109.5 . . ?
H7A C7 H7B 109.5 . . ?
N1 C7 H7C 109.5 . . ?
H7A C7 H7C 109.5 . . ?
H7B C7 H7C 109.5 . . ?
N1 C8 H8A 109.5 . . ?
N1 C8 H8B 109.5 . . ?
H8A C8 H8B 109.5 . . ?
N1 C8 H8C 109.5 . . ?
H8A C8 H8C 109.5 . . ?
H8B C8 H8C 109.5 . . ?
N2 C9 H9A 109.5 . . ?
N2 C9 H9B 109.5 . . ?
H9A C9 H9B 109.5 . . ?
N2 C9 H9C 109.5 . . ?
H9A C9 H9C 109.5 . . ?
H9B C9 H9C 109.5 . . ?
N2 C10 H10A 109.5 . . ?
N2 C10 H10B 109.5 . . ?
H10A C10 H10B 109.5 . . ?
N2 C10 H10C 109.5 . . ?
H10A C10 H10C 109.5 . . ?
H10B C10 H10C 109.5 . . ?
C16 C11 C12 119.5(2) . . ?
C16 C11 P2 123.04(18) . . ?
C12 C11 P2 117.28(19) . . ?
C13 C12 C11 120.1(2) . . ?
C13 C12 H12A 120.0 . . ?
C11 C12 H12A 120.0 . . ?
C14 C13 C12 119.9(2) . . ?
C14 C13 H13A 120.1 . . ?
C12 C13 H13A 120.1 . . ?
C15 C14 C13 120.4(2) . . ?
C15 C14 H14A 119.8 . . ?
C13 C14 H14A 119.8 . . ?
C14 C15 C16 120.2(2) . . ?
C14 C15 H15A 119.9 . . ?
C16 C15 H15A 119.9 . . ?
C11 C16 C15 119.9(2) . . ?
C11 C16 H16A 120.0 . . ?
C15 C16 H16A 120.0 . . ?
C22 C17 C18 119.8(2) . . ?
C22 C17 P2 121.07(19) . . ?
C18 C17 P2 119.05(18) . . ?
C19 C18 C17 120.3(2) . . ?
C19 C18 H18A 119.9 . . ?
C17 C18 H18A 119.9 . . ?
C18 C19 C20 119.8(3) . . ?
C18 C19 H19A 120.1 . . ?
C20 C19 H19A 120.1 . . ?
C21 C20 C19 120.2(2) . . ?
C21 C20 H20A 119.9 . . ?
C19 C20 H20A 119.9 . . ?
C20 C21 C22 120.2(2) . . ?
C20 C21 H21A 119.9 . . ?
C22 C21 H21A 119.9 . . ?
C17 C22 C21 119.8(2) . . ?
C17 C22 H22A 120.1 . . ?
C21 C22 H22A 120.1 . . ?

loop_
_geom_bond_atom_site_label_1
_geom_bond_atom_site_label_2
_geom_bond_distance
_geom_bond_site_symmetry_2
_geom_bond_publ_flag
Pd1 C2 2.008(2) . ?
Pd1 S1 2.3376(6) . ?
Pd1 S2 2.3393(6) . ?
Pd1 Cl1 2.4013(6) . ?
P1 O1 1.5974(17) . ?
P1 N2 1.622(2) . ?
P1 N1 1.638(2) . ?
P1 S1 1.9782(8) . ?
P2 C3 1.792(2) . ?
P2 C11 1.802(2) . ?
P2 C17 1.805(2) . ?
P2 S2 2.0065(8) . ?
O1 C1 1.403(3) . ?
N1 C7 1.467(3) . ?
N1 C8 1.471(3) . ?
N2 C10 1.465(3) . ?
N2 C9 1.472(3) . ?
C1 C6 1.389(3) . ?
C1 C2 1.399(3) . ?
C2 C3 1.406(3) . ?
C3 C4 1.395(3) . ?
C4 C5 1.382(4) . ?
C4 H4A 0.9500 . ?
C5 C6 1.387(3) . ?
C5 H5A 0.9500 . ?
C6 H6A 0.9500 . ?
C7 H7A 0.9800 . ?
C7 H7B 0.9800 . ?
C7 H7C 0.9800 . ?
C8 H8A 0.9800 . ?
C8 H8B 0.9800 . ?
C8 H8C 0.9800 . ?
C9 H9A 0.9800 . ?
C9 H9B 0.9800 . ?
C9 H9C 0.9800 . ?
C10 H10A 0.9800 . ?
C10 H10B 0.9800 . ?
C10 H10C 0.9800 . ?
C11 C16 1.392(3) . ?
C11 C12 1.401(3) . ?
C12 C13 1.390(4) . ?
C12 H12A 0.9500 . ?
C13 C14 1.385(4) . ?
C13 H13A 0.9500 . ?
C14 C15 1.382(4) . ?
C14 H14A 0.9500 . ?
C15 C16 1.392(3) . ?
C15 H15A 0.9500 . ?
C16 H16A 0.9500 . ?
C17 C22 1.392(3) . ?
C17 C18 1.393(3) . ?
C18 C19 1.387(4) . ?
C18 H18A 0.9500 . ?
C19 C20 1.392(4) . ?
C19 H19A 0.9500 . ?
C20 C21 1.384(4) . ?
C20 H20A 0.9500 . ?
C21 C22 1.395(4) . ?
C21 H21A 0.9500 . ?
C22 H22A 0.9500 . ?

loop_
_geom_torsion_atom_site_label_1
_geom_torsion_atom_site_label_2
_geom_torsion_atom_site_label_3
_geom_torsion_atom_site_label_4
_geom_torsion
_geom_torsion_site_symmetry_1
_geom_torsion_site_symmetry_2
_geom_torsion_site_symmetry_3
_geom_torsion_site_symmetry_4
_geom_torsion_publ_flag
O1 P1 S1 Pd1 60.49(8) . . . . ?
N2 P1 S1 Pd1 -179.82(8) . . . . ?
N1 P1 S1 Pd1 -57.78(9) . . . . ?
C2 Pd1 S1 P1 -60.18(7) . . . . ?
Cl1 Pd1 S1 P1 118.32(3) . . . . ?
C3 P2 S2 Pd1 39.25(8) . . . . ?
C11 P2 S2 Pd1 157.88(9) . . . . ?
C17 P2 S2 Pd1 -78.77(9) . . . . ?
C2 Pd1 S2 P2 -36.46(7) . . . . ?
Cl1 Pd1 S2 P2 145.25(3) . . . . ?
N2 P1 O1 C1 -139.8(2) . . . . ?
N1 P1 O1 C1 110.0(2) . . . . ?
S1 P1 O1 C1 -18.5(2) . . . . ?
O1 P1 N1 C7 -45.4(2) . . . . ?
N2 P1 N1 C7 -157.72(19) . . . . ?
S1 P1 N1 C7 77.6(2) . . . . ?
O1 P1 N1 C8 173.89(18) . . . . ?
N2 P1 N1 C8 61.6(2) . . . . ?
S1 P1 N1 C8 -63.1(2) . . . . ?
O1 P1 N2 C10 113.4(2) . . . . ?
N1 P1 N2 C10 -138.6(2) . . . . ?
S1 P1 N2 C10 -8.3(2) . . . . ?
O1 P1 N2 C9 -65.0(2) . . . . ?
N1 P1 N2 C9 43.1(2) . . . . ?
S1 P1 N2 C9 173.33(17) . . . . ?
P1 O1 C1 C6 155.13(18) . . . . ?
P1 O1 C1 C2 -27.5(3) . . . . ?
C6 C1 C2 C3 5.1(3) . . . . ?
O1 C1 C2 C3 -172.0(2) . . . . ?
C6 C1 C2 Pd1 -172.75(19) . . . . ?
O1 C1 C2 Pd1 10.1(3) . . . . ?
S1 Pd1 C2 C1 36.6(2) . . . . ?
S2 Pd1 C2 C1 -151.8(2) . . . . ?
S1 Pd1 C2 C3 -141.12(18) . . . . ?
S2 Pd1 C2 C3 30.46(18) . . . . ?
C1 C2 C3 C4 -4.1(3) . . . . ?
Pd1 C2 C3 C4 173.94(19) . . . . ?
C1 C2 C3 P2 175.48(17) . . . . ?
Pd1 C2 C3 P2 -6.5(2) . . . . ?
C11 P2 C3 C4 31.8(2) . . . . ?
C17 P2 C3 C4 -84.9(2) . . . . ?
S2 P2 C3 C4 152.77(19) . . . . ?
C11 P2 C3 C2 -147.78(18) . . . . ?
C17 P2 C3 C2 95.52(19) . . . . ?
S2 P2 C3 C2 -26.83(19) . . . . ?
C2 C3 C4 C5 0.4(4) . . . . ?
P2 C3 C4 C5 -179.1(2) . . . . ?
C3 C4 C5 C6 2.5(4) . . . . ?
C4 C5 C6 C1 -1.6(4) . . . . ?
C2 C1 C6 C5 -2.5(4) . . . . ?
O1 C1 C6 C5 174.9(2) . . . . ?
C3 P2 C11 C16 -133.4(2) . . . . ?
C17 P2 C11 C16 -16.9(2) . . . . ?
S2 P2 C11 C16 109.8(2) . . . . ?
C3 P2 C11 C12 51.4(2) . . . . ?
C17 P2 C11 C12 167.92(19) . . . . ?
S2 P2 C11 C12 -65.3(2) . . . . ?
C16 C11 C12 C13 0.3(4) . . . . ?
P2 C11 C12 C13 175.6(2) . . . . ?
C11 C12 C13 C14 -0.8(4) . . . . ?
C12 C13 C14 C15 0.8(4) . . . . ?
C13 C14 C15 C16 -0.4(4) . . . . ?
C12 C11 C16 C15 0.1(4) . . . . ?
P2 C11 C16 C15 -175.0(2) . . . . ?
C14 C15 C16 C11 0.0(4) . . . . ?
C3 P2 C17 C22 -108.5(2) . . . . ?
C11 P2 C17 C22 134.2(2) . . . . ?
S2 P2 C17 C22 8.4(2) . . . . ?
C3 P2 C17 C18 69.1(2) . . . . ?
C11 P2 C17 C18 -48.3(2) . . . . ?
S2 P2 C17 C18 -174.03(18) . . . . ?
C22 C17 C18 C19 -1.1(4) . . . . ?
P2 C17 C18 C19 -178.7(2) . . . . ?
C17 C18 C19 C20 0.4(4) . . . . ?
C18 C19 C20 C21 0.7(4) . . . . ?
C19 C20 C21 C22 -1.1(4) . . . . ?
C18 C17 C22 C21 0.7(4) . . . . ?
P2 C17 C22 C21 178.21(19) . . . . ?
C20 C21 C22 C17 0.4(4) . . . . ?
